data_1546661
loop_
_publ_author_name
'Mague, Joel T.'
'Mohamed, Shaaban K.'
'Akkurt, Mehmet'
'Marzouk, Adel A.'
'Albayati, Mustafa R.'

_publ_section_title
;
 2-[4,5-Diphenyl-2-(pyridin-4-yl)-1<i>H</i>-imidazol-1-yl]ethanol
;
_journal_coeditor_code BT4037
_journal_issue 1
_journal_name_full IUCrData
_journal_page_first x170132
_journal_paper_doi 10.1107/S2414314617001328
_journal_volume 2
_journal_year 2017
_chemical_formula_iupac 'C22 H19 N3 O'
_chemical_formula_moiety 'C22 H19 N3 O'
_chemical_formula_sum 'C22 H19 N3 O'
_chemical_formula_weight 341.40
_chemical_name_systematic
;
2-[4,5-Diphenyl-2-(pyridin-4-yl)-1<i>H</i>-imidazol-1-yl]ethanol
;
_space_group_crystal_system monoclinic
_space_group_IT_number 14
_space_group_name_Hall '-P 2yn'
_space_group_name_H-M_alt 'P 1 21/n 1'
_symmetry_space_group_name_Hall '-P 2yn'
_symmetry_space_group_name_H-M 'P 1 21/n 1'
_atom_sites_solution_hydrogens difmap
_atom_sites_solution_primary direct
_atom_sites_solution_secondary difmap
_audit_creation_method SHELXL-2014/7
_cell_angle_alpha 90
_cell_angle_beta 99.1020(10)
_cell_angle_gamma 90
_cell_formula_units_Z 4
_cell_length_a 5.7619(2)
_cell_length_b 22.1304(6)
_cell_length_c 13.6271(4)
_cell_measurement_reflns_used 8994
_cell_measurement_temperature 150(2)
_cell_measurement_theta_max 72.4004
_cell_measurement_theta_min 3.8447
_cell_volume 1715.75(9)
_computing_cell_refinement
;
<i>SAINT</i> (Bruker, 2016)
;
_computing_data_collection
;
<i>APEX3</i> (Bruker, 2016)
;
_computing_data_reduction
;
<i>SAINT</i> (Bruker, 2016)
;
_computing_molecular_graphics
;
<i>DIAMOND</i> (Brandenburg & Putz, 2012)
;
_computing_publication_material
;
<i>SHELXTL</i> (Sheldrick, 2008)
;
_computing_structure_refinement
;
<i>SHELXL2014</i> (Sheldrick, 2015)
;
_computing_structure_solution
;
<i>SHELXT</i> (Sheldrick, 2015)
;
_diffrn_ambient_temperature 150(2)
_diffrn_detector_area_resol_mean 10.4167
_diffrn_measured_fraction_theta_full 0.989
_diffrn_measured_fraction_theta_max 0.979
_diffrn_measurement_device_type 'Bruker D8 VENTURE PHOTON 100 CMOS'
_diffrn_measurement_method '\w scans'
_diffrn_radiation_monochromator mirror
_diffrn_radiation_type CuK\a
_diffrn_radiation_wavelength 1.54178
_diffrn_reflns_av_R_equivalents 0.0430
_diffrn_reflns_limit_h_max 6
_diffrn_reflns_limit_h_min -7
_diffrn_reflns_limit_k_max 27
_diffrn_reflns_limit_k_min -27
_diffrn_reflns_limit_l_max 16
_diffrn_reflns_limit_l_min -14
_diffrn_reflns_number 13033
_diffrn_reflns_theta_full 68.000
_diffrn_reflns_theta_max 72.410
_diffrn_reflns_theta_min 3.845
_exptl_absorpt_coefficient_mu 0.656
_exptl_absorpt_correction_T_max 0.99
_exptl_absorpt_correction_T_min 0.89
_exptl_absorpt_correction_type multi-scan
_exptl_absorpt_process_details
;
(<i>SADABS</i>; Bruker, 2016)
;
_exptl_crystal_colour colourless
_exptl_crystal_density_diffrn 1.322
_exptl_crystal_density_method 'not measured'
_exptl_crystal_description plate
_exptl_crystal_F_000 720
_exptl_crystal_size_max 0.187
_exptl_crystal_size_mid 0.060
_exptl_crystal_size_min 0.019
_refine_diff_density_max 0.196
_refine_diff_density_min -0.201
_refine_ls_extinction_coef 0.0046(4)
_refine_ls_extinction_expression Fc^*^=kFc[1+0.001xFc^2^\l^3^/sin(2\q)]^-1/4^
_refine_ls_extinction_method
;
<i>SHELXL2014</i> (Sheldrick, 2015)
;
_refine_ls_goodness_of_fit_ref 1.051
_refine_ls_hydrogen_treatment refall
_refine_ls_matrix_type full
_refine_ls_number_parameters 312
_refine_ls_number_reflns 3311
_refine_ls_number_restraints 0
_refine_ls_restrained_S_all 1.051
_refine_ls_R_factor_all 0.0485
_refine_ls_R_factor_gt 0.0381
_refine_ls_shift/su_max 0.000
_refine_ls_shift/su_mean 0.000
_refine_ls_structure_factor_coef Fsqd
_refine_ls_weighting_details 'w=1/[\s^2^(Fo^2^)+(0.0340P)^2^+0.6309P] where P=(Fo^2^+2Fc^2^)/3'
_refine_ls_weighting_scheme calc
_refine_ls_wR_factor_gt 0.0848
_refine_ls_wR_factor_ref 0.0903
_reflns_number_gt 2771
_reflns_number_total 3311
_reflns_threshold_expression 'I > 2\s(I)'
_cod_data_source_file bt4037sup1.cif
_cod_data_source_block I
_cod_database_code 1546661
_shelx_space_group_comment
;
The symmetry employed for this shelxl refinement is uniquely defined
by the following loop, which should always be used as a source of
symmetry information in preference to the above space-group names.
They are only intended as comments.
;
_shelx_estimated_absorpt_t_min 0.887
_shelx_estimated_absorpt_t_max 0.988

loop_
_space_group_symop_operation_xyz
'x, y, z'
'-x+1/2, y+1/2, -z+1/2'
'-x, -y, -z'
'x-1/2, -y-1/2, z-1/2'

loop_
_atom_site_type_symbol
_atom_site_label
_atom_site_fract_x
_atom_site_fract_y
_atom_site_fract_z
_atom_site_U_iso_or_equiv
_atom_site_adp_type
_atom_site_calc_flag
_atom_site_occupancy
O O1 0.87239(19) 0.24860(5) 0.84508(8) 0.0303(3) Uani d 1
H H1 0.950(4) 0.2368(9) 0.9083(17) 0.047(6) Uiso d 1
N N1 0.5090(2) 0.30083(5) 0.69732(8) 0.0191(3) Uani d 1
N N2 0.5459(2) 0.28733(5) 0.53872(8) 0.0205(3) Uani d 1
N N3 -0.0316(2) 0.11711(6) 0.57069(10) 0.0293(3) Uani d 1
C C1 0.4465(2) 0.26669(6) 0.61350(10) 0.0194(3) Uani d 1
C C2 0.6600(2) 0.34551(6) 0.67341(10) 0.0193(3) Uani d 1
C C3 0.6802(2) 0.33646(6) 0.57505(10) 0.0203(3) Uani d 1
C C4 0.2844(2) 0.21494(6) 0.60331(10) 0.0199(3) Uani d 1
C C5 0.0828(3) 0.21276(7) 0.64771(11) 0.0245(3) Uani d 1
H H5 0.038(3) 0.2457(8) 0.6905(14) 0.036(5) Uiso d 1
C C6 -0.0644(3) 0.16325(7) 0.63044(12) 0.0284(3) Uani d 1
H H6 -0.205(3) 0.1610(7) 0.6626(13) 0.027(4) Uiso d 1
C C7 0.1622(3) 0.12002(7) 0.52763(11) 0.0266(3) Uani d 1
H H7 0.193(3) 0.0858(8) 0.4844(14) 0.033(5) Uiso d 1
C C8 0.3235(3) 0.16674(6) 0.54193(11) 0.0231(3) Uani d 1
H H8 0.461(3) 0.1664(8) 0.5087(14) 0.035(5) Uiso d 1
C C9 0.7402(2) 0.39592(6) 0.74245(10) 0.0199(3) Uani d 1
C C10 0.9638(3) 0.39745(7) 0.79861(11) 0.0273(3) Uani d 1
H H10 1.072(3) 0.3620(9) 0.7949(14) 0.040(5) Uiso d 1
C C11 1.0354(3) 0.44658(8) 0.85989(12) 0.0314(4) Uani d 1
H H11 1.194(4) 0.4466(9) 0.8994(14) 0.041(5) Uiso d 1
C C12 0.8828(3) 0.49414(7) 0.86600(11) 0.0279(3) Uani d 1
H H12 0.933(3) 0.5292(8) 0.9085(14) 0.034(5) Uiso d 1
C C13 0.6582(3) 0.49243(7) 0.81202(11) 0.0287(3) Uani d 1
H H13 0.549(3) 0.5263(9) 0.8187(15) 0.041(5) Uiso d 1
C C14 0.5882(3) 0.44385(7) 0.75022(11) 0.0247(3) Uani d 1
H H14 0.438(3) 0.4424(8) 0.7109(14) 0.036(5) Uiso d 1
C C15 0.8124(2) 0.37184(6) 0.51075(11) 0.0217(3) Uani d 1
C C16 1.0341(3) 0.39503(7) 0.54713(12) 0.0279(3) Uani d 1
H H16 1.111(3) 0.3872(8) 0.6190(15) 0.038(5) Uiso d 1
C C17 1.1579(3) 0.42864(8) 0.48648(13) 0.0339(4) Uani d 1
H H17 1.320(4) 0.4451(9) 0.5137(15) 0.048(6) Uiso d 1
C C18 1.0623(3) 0.43897(8) 0.38833(13) 0.0346(4) Uani d 1
H H18 1.151(3) 0.4626(9) 0.3462(14) 0.041(5) Uiso d 1
C C19 0.8441(3) 0.41520(8) 0.35077(12) 0.0327(4) Uani d 1
H H19 0.775(4) 0.4217(9) 0.2804(16) 0.050(6) Uiso d 1
C C20 0.7190(3) 0.38220(7) 0.41117(11) 0.0273(3) Uani d 1
H H20 0.564(3) 0.3656(9) 0.3850(14) 0.038(5) Uiso d 1
C C21 0.4766(2) 0.28527(7) 0.79934(10) 0.0216(3) Uani d 1
H H21A 0.516(3) 0.3223(8) 0.8409(13) 0.030(4) Uiso d 1
H H21B 0.312(3) 0.2750(8) 0.8021(13) 0.031(4) Uiso d 1
C C22 0.6319(3) 0.23327(7) 0.84114(11) 0.0261(3) Uani d 1
H H22A 0.592(3) 0.2235(8) 0.9102(13) 0.030(4) Uiso d 1
H H22B 0.592(3) 0.1977(8) 0.7982(13) 0.031(5) Uiso d 1

loop_
_atom_site_aniso_label
_atom_site_aniso_U_11
_atom_site_aniso_U_22
_atom_site_aniso_U_33
_atom_site_aniso_U_12
_atom_site_aniso_U_13
_atom_site_aniso_U_23
O1 0.0274(5) 0.0430(7) 0.0204(6) 0.0062(5) 0.0038(4) 0.0075(5)
N1 0.0212(6) 0.0200(6) 0.0154(6) -0.0010(5) 0.0011(4) -0.0012(4)
N2 0.0215(6) 0.0217(6) 0.0175(6) -0.0019(5) 0.0009(4) -0.0012(4)
N3 0.0306(7) 0.0267(7) 0.0294(7) -0.0049(5) 0.0015(5) 0.0018(5)
C1 0.0207(7) 0.0202(7) 0.0163(7) 0.0000(5) 0.0000(5) -0.0018(5)
C2 0.0185(6) 0.0207(7) 0.0179(7) 0.0003(5) 0.0004(5) 0.0001(5)
C3 0.0203(7) 0.0206(7) 0.0190(7) 0.0001(5) 0.0004(5) -0.0004(5)
C4 0.0207(7) 0.0214(7) 0.0160(7) 0.0003(5) -0.0013(5) 0.0007(5)
C5 0.0233(7) 0.0268(8) 0.0232(8) 0.0012(6) 0.0024(6) -0.0019(6)
C6 0.0238(7) 0.0329(8) 0.0287(8) -0.0036(6) 0.0045(6) 0.0009(6)
C7 0.0315(8) 0.0231(7) 0.0239(8) -0.0012(6) 0.0005(6) -0.0014(6)
C8 0.0247(7) 0.0247(7) 0.0197(7) -0.0008(6) 0.0023(6) -0.0008(5)
C9 0.0218(7) 0.0220(7) 0.0157(7) -0.0022(5) 0.0024(5) -0.0003(5)
C10 0.0237(7) 0.0338(8) 0.0232(8) 0.0023(6) -0.0003(6) -0.0059(6)
C11 0.0245(8) 0.0421(9) 0.0256(8) -0.0064(7) -0.0021(6) -0.0081(7)
C12 0.0385(9) 0.0248(8) 0.0199(8) -0.0100(6) 0.0027(6) -0.0038(6)
C13 0.0377(9) 0.0218(7) 0.0258(8) 0.0032(7) 0.0024(6) -0.0017(6)
C14 0.0236(7) 0.0253(7) 0.0232(8) 0.0005(6) -0.0022(6) -0.0019(6)
C15 0.0226(7) 0.0209(7) 0.0216(7) 0.0013(5) 0.0036(5) -0.0002(5)
C16 0.0267(8) 0.0329(8) 0.0236(8) -0.0047(6) 0.0026(6) -0.0014(6)
C17 0.0289(8) 0.0396(9) 0.0336(9) -0.0089(7) 0.0068(7) -0.0011(7)
C18 0.0360(9) 0.0358(9) 0.0344(10) -0.0050(7) 0.0125(7) 0.0068(7)
C19 0.0345(9) 0.0375(9) 0.0260(9) 0.0012(7) 0.0042(7) 0.0079(7)
C20 0.0256(8) 0.0319(8) 0.0239(8) -0.0009(6) 0.0018(6) 0.0032(6)
C21 0.0239(7) 0.0265(7) 0.0145(7) -0.0023(6) 0.0035(5) -0.0015(5)
C22 0.0307(8) 0.0281(8) 0.0190(8) -0.0017(6) 0.0024(6) 0.0032(6)

loop_
_atom_type_symbol
_atom_type_description
_atom_type_scat_dispersion_real
_atom_type_scat_dispersion_imag
_atom_type_scat_source
C C 0.0181 0.0091 'International Tables Vol C Tables 4.2.6.8 and 6.1.1.4'
H H 0.0000 0.0000 'International Tables Vol C Tables 4.2.6.8 and 6.1.1.4'
N N 0.0311 0.0180 'International Tables Vol C Tables 4.2.6.8 and 6.1.1.4'
O O 0.0492 0.0322 'International Tables Vol C Tables 4.2.6.8 and 6.1.1.4'

loop_
_geom_angle_atom_site_label_1
_geom_angle_atom_site_label_2
_geom_angle_atom_site_label_3
_geom_angle
C22 O1 H1 106.5(13)
C1 N1 C2 106.80(11)
C1 N1 C21 127.05(11)
C2 N1 C21 124.43(11)
C1 N2 C3 106.34(11)
C6 N3 C7 115.92(13)
N2 C1 N1 111.23(12)
N2 C1 C4 122.72(12)
N1 C1 C4 126.01(12)
C3 C2 N1 106.07(12)
C3 C2 C9 131.28(13)
N1 C2 C9 121.97(12)
C2 C3 N2 109.56(12)
C2 C3 C15 129.19(13)
N2 C3 C15 121.22(12)
C5 C4 C8 117.29(13)
C5 C4 C1 123.16(13)
C8 C4 C1 119.45(12)
C6 C5 C4 119.00(14)
C6 C5 H5 118.3(11)
C4 C5 H5 122.7(11)
N3 C6 C5 124.48(14)
N3 C6 H6 116.0(10)
C5 C6 H6 119.5(10)
N3 C7 C8 124.12(14)
N3 C7 H7 117.7(10)
C8 C7 H7 118.2(10)
C7 C8 C4 119.16(13)
C7 C8 H8 120.5(11)
C4 C8 H8 120.3(11)
C14 C9 C10 118.64(13)
C14 C9 C2 119.02(12)
C10 C9 C2 122.34(13)
C9 C10 C11 120.64(14)
C9 C10 H10 118.7(11)
C11 C10 H10 120.7(11)
C12 C11 C10 119.95(14)
C12 C11 H11 120.7(11)
C10 C11 H11 119.3(11)
C11 C12 C13 119.82(14)
C11 C12 H12 120.4(11)
C13 C12 H12 119.8(11)
C12 C13 C14 120.12(14)
C12 C13 H13 118.9(12)
C14 C13 H13 121.0(12)
C13 C14 C9 120.80(14)
C13 C14 H14 121.5(11)
C9 C14 H14 117.7(11)
C16 C15 C20 118.40(14)
C16 C15 C3 121.02(13)
C20 C15 C3 120.57(13)
C17 C16 C15 120.90(15)
C17 C16 H16 118.3(11)
C15 C16 H16 120.8(11)
C18 C17 C16 120.03(15)
C18 C17 H17 119.7(12)
C16 C17 H17 120.3(12)
C17 C18 C19 119.63(15)
C17 C18 H18 119.4(12)
C19 C18 H18 121.0(11)
C18 C19 C20 120.54(15)
C18 C19 H19 120.5(12)
C20 C19 H19 119.0(12)
C19 C20 C15 120.48(14)
C19 C20 H20 120.8(11)
C15 C20 H20 118.8(11)
N1 C21 C22 112.19(12)
N1 C21 H21A 107.0(10)
C22 C21 H21A 110.0(10)
N1 C21 H21B 111.0(10)
C22 C21 H21B 109.1(10)
H21A C21 H21B 107.5(14)
O1 C22 C21 110.38(12)
O1 C22 H22A 112.1(10)
C21 C22 H22A 107.4(10)
O1 C22 H22B 110.4(10)
C21 C22 H22B 108.3(10)
H22A C22 H22B 108.1(14)

loop_
_geom_bond_atom_site_label_1
_geom_bond_atom_site_label_2
_geom_bond_distance
O1 C22 1.4191(19)
O1 H1 0.94(2)
N1 C1 1.3693(17)
N1 C2 1.3894(17)
N1 C21 1.4726(18)
N2 C1 1.3267(18)
N2 C3 1.3799(17)
N3 C6 1.338(2)
N3 C7 1.342(2)
C1 C4 1.4703(19)
C2 C3 1.378(2)
C2 C9 1.4851(19)
C3 C15 1.4740(19)
C4 C5 1.393(2)
C4 C8 1.3956(19)
C5 C6 1.383(2)
C5 H5 0.992(19)
C6 H6 0.982(17)
C7 C8 1.383(2)
C7 H7 0.993(18)
C8 H8 0.975(19)
C9 C14 1.390(2)
C9 C10 1.391(2)
C10 C11 1.393(2)
C10 H10 1.009(19)
C11 C12 1.382(2)
C11 H11 0.98(2)
C12 C13 1.384(2)
C12 H12 0.984(19)
C13 C14 1.386(2)
C13 H13 0.99(2)
C14 H14 0.94(2)
C15 C16 1.393(2)
C15 C20 1.397(2)
C16 C17 1.390(2)
C16 H16 1.02(2)
C17 C18 1.383(2)
C17 H17 1.02(2)
C18 C19 1.384(2)
C18 H18 0.98(2)
C19 C20 1.385(2)
C19 H19 0.99(2)
C20 H20 0.980(19)
C21 C22 1.513(2)
C21 H21A 1.001(18)
C21 H21B 0.982(18)
C22 H22A 1.028(18)
C22 H22B 0.986(18)

loop_
_geom_hbond_atom_site_label_D
_geom_hbond_atom_site_label_H
_geom_hbond_atom_site_label_A
_geom_hbond_site_symmetry_A
_geom_hbond_distance_DH
_geom_hbond_distance_HA
_geom_hbond_distance_DA
_geom_hbond_angle_DHA
O1 H1 N2 4_666 0.94(2) 1.85(2) 2.7857(16) 169.4(19)
C5 H5 O1 1_455 0.992(19) 2.448(19) 3.2194(18) 134.3(14)
C13 H13 N3 2_556 0.99(2) 2.52(2) 3.327(2) 138.0(15)
C7 H7 Cg1 4_565 0.993(18) 2.73(2) 3.588(2) 145.0(10)
C18 H18 Cg1 3_766 0.98(2) 2.93(2) 3.828(2) 153.0(10)

loop_
_geom_torsion_atom_site_label_1
_geom_torsion_atom_site_label_2
_geom_torsion_atom_site_label_3
_geom_torsion_atom_site_label_4
_geom_torsion
C3 N2 C1 N1 0.56(15)
C3 N2 C1 C4 178.53(12)
C2 N1 C1 N2 -0.68(15)
C21 N1 C1 N2 -166.12(12)
C2 N1 C1 C4 -178.58(13)
C21 N1 C1 C4 16.0(2)
C1 N1 C2 C3 0.51(14)
C21 N1 C2 C3 166.43(12)
C1 N1 C2 C9 172.07(12)
C21 N1 C2 C9 -22.0(2)
N1 C2 C3 N2 -0.19(15)
C9 C2 C3 N2 -170.65(13)
N1 C2 C3 C15 177.92(13)
C9 C2 C3 C15 7.5(2)
C1 N2 C3 C2 -0.22(15)
C1 N2 C3 C15 -178.51(12)
N2 C1 C4 C5 -140.18(14)
N1 C1 C4 C5 37.5(2)
N2 C1 C4 C8 35.95(19)
N1 C1 C4 C8 -146.38(14)
C8 C4 C5 C6 1.1(2)
C1 C4 C5 C6 177.27(13)
C7 N3 C6 C5 1.5(2)
C4 C5 C6 N3 -2.2(2)
C6 N3 C7 C8 0.2(2)
N3 C7 C8 C4 -1.1(2)
C5 C4 C8 C7 0.5(2)
C1 C4 C8 C7 -175.89(13)
C3 C2 C9 C14 91.39(19)
N1 C2 C9 C14 -77.78(17)
C3 C2 C9 C10 -87.5(2)
N1 C2 C9 C10 103.31(17)
C14 C9 C10 C11 -1.2(2)
C2 C9 C10 C11 177.67(14)
C9 C10 C11 C12 0.6(2)
C10 C11 C12 C13 0.7(2)
C11 C12 C13 C14 -1.5(2)
C12 C13 C14 C9 0.9(2)
C10 C9 C14 C13 0.5(2)
C2 C9 C14 C13 -178.47(14)
C2 C3 C15 C16 39.6(2)
N2 C3 C15 C16 -142.47(14)
C2 C3 C15 C20 -141.27(15)
N2 C3 C15 C20 36.6(2)
C20 C15 C16 C17 1.2(2)
C3 C15 C16 C17 -179.66(14)
C15 C16 C17 C18 -0.6(3)
C16 C17 C18 C19 -0.6(3)
C17 C18 C19 C20 1.2(3)
C18 C19 C20 C15 -0.7(3)
C16 C15 C20 C19 -0.5(2)
C3 C15 C20 C19 -179.69(14)
C1 N1 C21 C22 68.45(17)
C2 N1 C21 C22 -94.58(15)
N1 C21 C22 O1 61.03(16)

_cod_database_fobs_code 1546661
